data_4112885
loop_
_publ_author_name
'Hongping Zhu'
'Jianfang Chai'
'Qingjun Ma'
'Vojtech Jancik'
'Herbert W. Roesky'
'Hongjun Fan'
'Regine Herbst-Irmer'

_publ_section_title
;
 A Seven-Membered Aluminum Sulfur Allenyl Heterocycle Arising from the
 Conversion of an Aluminacyclopropene with CS2
;
_journal_name_full 'Journal of the American Chemical Society'
_journal_page_first 10194
_journal_page_last 10195
_journal_paper_doi 10.1021/ja049462t
_journal_volume 126
_journal_year 2004
_chemical_formula_sum 'C72.65 H108.9 Al2 N4 O0.45 S2 Si2'
_chemical_formula_weight 1219.82
_chemical_name_systematic
; 
 ? 
;
_space_group_IT_number 9
_symmetry_cell_setting monoclinic
_symmetry_space_group_name_Hall 'C -2yc'
_symmetry_space_group_name_H-M 'C 1 c 1'
_atom_sites_solution_hydrogens geom
_atom_sites_solution_primary direct
_atom_sites_solution_secondary difmap
_audit_creation_method SHELXL-97
_cell_angle_alpha 90.00
_cell_angle_beta 94.36(3)
_cell_angle_gamma 90.00
_cell_formula_units_Z 4
_cell_length_a 18.903(4)
_cell_length_b 18.624(4)
_cell_length_c 20.125(4)
_cell_measurement_reflns_used 3878
_cell_measurement_temperature 133(2)
_cell_measurement_theta_max 60.203
_cell_measurement_theta_min 6.684
_cell_volume 7064(3)
_computing_cell_refinement 'Siemens SAINT (V6.31a,Siemens 2002)'
_computing_data_collection 'Proteum (Version 1.35)'
_computing_data_reduction 'Siemens SAINT (V6.31a,Siemens 2002)'
_computing_molecular_graphics 'Bruker AXS SHELXTL (V5.10)'
_computing_publication_material 'SHELXL-97 (Sheldrick, 1997)'
_computing_structure_refinement 'SHELXL-97 (Sheldrick, 1997)'
_computing_structure_solution 'SHELXS-97 (Sheldrick, 1990)'
_diffrn_ambient_temperature 133(2)
_diffrn_measured_fraction_theta_full 0.990
_diffrn_measured_fraction_theta_max 0.990
_diffrn_radiation_monochromator graphite
_diffrn_radiation_source 'fine-focus sealed tube'
_diffrn_radiation_type CuK\a
_diffrn_radiation_wavelength 1.54178
_diffrn_reflns_av_R_equivalents 0.0347
_diffrn_reflns_av_sigmaI/netI 0.0573
_diffrn_reflns_limit_h_max 20
_diffrn_reflns_limit_h_min -20
_diffrn_reflns_limit_k_max 20
_diffrn_reflns_limit_k_min -20
_diffrn_reflns_limit_l_max 22
_diffrn_reflns_limit_l_min -22
_diffrn_reflns_number 15563
_diffrn_reflns_theta_full 60.32
_diffrn_reflns_theta_max 60.32
_diffrn_reflns_theta_min 3.34
_exptl_absorpt_coefficient_mu 1.571
_exptl_absorpt_correction_T_max 0.9256
_exptl_absorpt_correction_T_min 0.9256
_exptl_crystal_colour yellow
_exptl_crystal_density_diffrn 1.147
_exptl_crystal_description block
_exptl_crystal_F_000 2650
_exptl_crystal_size_max 0.05
_exptl_crystal_size_mid 0.05
_exptl_crystal_size_min 0.05
_refine_diff_density_max 0.279
_refine_diff_density_min -0.162
_refine_diff_density_rms 0.037
_refine_ls_abs_structure_details 'Flack H D (1983), Acta Cryst. A39, 876-881'
_refine_ls_abs_structure_Flack -0.006(12)
_refine_ls_extinction_method none
_refine_ls_goodness_of_fit_ref 1.026
_refine_ls_hydrogen_treatment 'riding model'
_refine_ls_matrix_type full
_refine_ls_number_parameters 831
_refine_ls_number_reflns 9398
_refine_ls_number_restraints 83
_refine_ls_restrained_S_all 1.027
_refine_ls_R_factor_all 0.0421
_refine_ls_R_factor_gt 0.0339
_refine_ls_shift/su_max 0.001
_refine_ls_shift/su_mean 0.000
_refine_ls_structure_factor_coef Fsqd
_refine_ls_weighting_details 'calc w=1/[\s^2^(Fo^2^)+(0.0368P)^2^+0.0000P] where P=(Fo^2^+2Fc^2^)/3'
_refine_ls_weighting_scheme calc
_refine_ls_wR_factor_gt 0.0728
_refine_ls_wR_factor_ref 0.0761
_reflns_number_gt 8416
_reflns_number_total 9398
_reflns_threshold_expression >2sigma(I)
_cod_data_source_file ja049462tsi20040727_101411.cif
_cod_data_source_block compound2
_cod_original_formula_sum 'C72.65 H108.90 Al2 N4 O0.45 S2 Si2'
_cod_database_code 4112885

loop_
_symmetry_equiv_pos_as_xyz
'x, y, z'
'x, -y, z+1/2'
'x+1/2, y+1/2, z'
'x+1/2, -y+1/2, z+1/2'

loop_
_atom_site_label
_atom_site_type_symbol
_atom_site_fract_x
_atom_site_fract_y
_atom_site_fract_z
_atom_site_U_iso_or_equiv
_atom_site_adp_type
_atom_site_occupancy
_atom_site_symmetry_multiplicity
_atom_site_calc_flag
_atom_site_refinement_flags
_atom_site_disorder_assembly
_atom_site_disorder_group
Al1 Al 0.08168(4) 0.69722(4) -0.03745(4) 0.01690(18) Uani 1 1 d . . .
Al2 Al 0.05502(4) 0.68963(4) 0.15277(4) 0.01688(18) Uani 1 1 d . . .
Si1 Si 0.11721(4) 0.44576(4) 0.10579(4) 0.02389(18) Uani 1 1 d . . .
Si2 Si 0.03278(4) 0.52658(4) -0.10724(4) 0.02164(18) Uani 1 1 d . . .
S1 S 0.07610(4) 0.75016(3) 0.06140(4) 0.01997(15) Uani 1 1 d . . .
S2 S 0.03008(3) 0.57292(4) 0.14498(3) 0.02028(16) Uani 1 1 d . . .
N1 N 0.01122(12) 0.74069(11) -0.09788(11) 0.0179(5) Uani 1 1 d . . .
N2 N 0.16161(12) 0.72759(12) -0.08554(11) 0.0178(5) Uani 1 1 d . . .
N3 N -0.02417(11) 0.71214(12) 0.20683(11) 0.0173(5) Uani 1 1 d . . .
N4 N 0.12732(11) 0.71756(12) 0.21826(11) 0.0194(5) Uani 1 1 d . . .
C1 C -0.04147(15) 0.74801(16) -0.21371(14) 0.0241(6) Uani 1 1 d . . .
H1A H -0.0818 0.7198 -0.2004 0.036 Uiso 1 1 calc R . .
H1B H -0.0286 0.7319 -0.2576 0.036 Uiso 1 1 calc R . .
H1C H -0.0545 0.7989 -0.2159 0.036 Uiso 1 1 calc R . .
C2 C 0.02066(14) 0.73788(14) -0.16343(13) 0.0191(6) Uani 1 1 d . . .
C3 C 0.08686(15) 0.72685(14) -0.18785(14) 0.0207(6) Uani 1 1 d . . .
H3A H 0.0869 0.7151 -0.2338 0.025 Uiso 1 1 calc R . .
C4 C 0.15332(14) 0.73126(14) -0.15216(14) 0.0198(6) Uani 1 1 d . . .
C5 C 0.21522(16) 0.74215(16) -0.19418(15) 0.0257(7) Uani 1 1 d . . .
H5A H 0.2553 0.7623 -0.1666 0.039 Uiso 1 1 calc R . .
H5B H 0.2015 0.7753 -0.2308 0.039 Uiso 1 1 calc R . .
H5C H 0.2291 0.6959 -0.2125 0.039 Uiso 1 1 calc R . .
C6 C -0.07422(15) 0.72494(16) 0.31731(15) 0.0256(7) Uani 1 1 d . . .
H6A H -0.1182 0.7339 0.2895 0.038 Uiso 1 1 calc R . .
H6B H -0.0626 0.7671 0.3452 0.038 Uiso 1 1 calc R . .
H6C H -0.0806 0.6832 0.3458 0.038 Uiso 1 1 calc R . .
C7 C -0.01419(14) 0.71040(14) 0.27292(13) 0.0182(6) Uani 1 1 d . . .
C8 C 0.05251(15) 0.69937(15) 0.30768(14) 0.0213(6) Uani 1 1 d . . .
H8A H 0.0518 0.6851 0.3529 0.026 Uiso 1 1 calc R . .
C9 C 0.11800(14) 0.70679(14) 0.28411(13) 0.0187(6) Uani 1 1 d . . .
C10 C 0.18210(15) 0.70572(17) 0.33341(14) 0.0260(7) Uani 1 1 d . . .
H10A H 0.2148 0.6680 0.3210 0.039 Uiso 1 1 calc R . .
H10B H 0.1671 0.6960 0.3781 0.039 Uiso 1 1 calc R . .
H10C H 0.2060 0.7524 0.3332 0.039 Uiso 1 1 calc R . .
C11 C 0.23368(14) 0.73666(15) -0.05445(14) 0.0204(6) Uani 1 1 d . . .
C12 C 0.25318(15) 0.80323(15) -0.02624(14) 0.0230(7) Uani 1 1 d . . .
C13 C 0.32236(16) 0.81032(17) 0.00270(16) 0.0306(8) Uani 1 1 d . . .
H13A H 0.3369 0.8550 0.0221 0.037 Uiso 1 1 calc R . .
C14 C 0.36970(17) 0.75490(18) 0.00388(16) 0.0323(8) Uani 1 1 d . . .
H14A H 0.4163 0.7611 0.0243 0.039 Uiso 1 1 calc R . .
C15 C 0.35002(16) 0.69006(17) -0.02450(16) 0.0289(7) Uani 1 1 d . . .
H15A H 0.3834 0.6518 -0.0233 0.035 Uiso 1 1 calc R . .
C16 C 0.28183(15) 0.67916(15) -0.05519(14) 0.0232(7) Uani 1 1 d . . .
C21 C -0.05366(14) 0.77674(14) -0.08116(13) 0.0181(6) Uani 1 1 d . . .
C22 C -0.05580(15) 0.85250(15) -0.08533(13) 0.0212(6) Uani 1 1 d . . .
C23 C -0.11951(15) 0.88714(16) -0.07422(14) 0.0227(6) Uani 1 1 d . . .
H23A H -0.1227 0.9378 -0.0788 0.027 Uiso 1 1 calc R . .
C24 C -0.17762(15) 0.84882(16) -0.05679(14) 0.0248(7) Uani 1 1 d . . .
H24A H -0.2203 0.8733 -0.0489 0.030 Uiso 1 1 calc R . .
C25 C -0.17409(15) 0.77502(16) -0.05077(14) 0.0227(7) Uani 1 1 d . . .
H25A H -0.2139 0.7494 -0.0371 0.027 Uiso 1 1 calc R . .
C26 C -0.11308(15) 0.73741(15) -0.06442(13) 0.0198(6) Uani 1 1 d . . .
C31 C -0.09715(14) 0.72205(15) 0.17804(13) 0.0185(6) Uani 1 1 d . . .
C32 C -0.11598(15) 0.79006(15) 0.15169(14) 0.0201(6) Uani 1 1 d . . .
C33 C -0.18541(15) 0.80001(16) 0.12506(14) 0.0232(7) Uani 1 1 d . . .
H33A H -0.1992 0.8454 0.1067 0.028 Uiso 1 1 calc R . .
C34 C -0.23473(15) 0.74521(16) 0.12474(15) 0.0250(7) Uani 1 1 d . . .
H34A H -0.2819 0.7530 0.1064 0.030 Uiso 1 1 calc R . .
C35 C -0.21507(15) 0.67931(16) 0.15117(14) 0.0225(6) Uani 1 1 d . . .
H35A H -0.2493 0.6420 0.1507 0.027 Uiso 1 1 calc R . .
C36 C -0.14620(14) 0.66571(14) 0.17868(13) 0.0190(6) Uani 1 1 d . . .
C41 C 0.19336(14) 0.75278(15) 0.20441(13) 0.0189(6) Uani 1 1 d . . .
C42 C 0.19646(14) 0.82771(16) 0.20966(14) 0.0214(6) Uani 1 1 d . . .
C43 C 0.26046(15) 0.86206(16) 0.19853(15) 0.0257(7) Uani 1 1 d . . .
H43A H 0.2640 0.9127 0.2029 0.031 Uiso 1 1 calc R . .
C44 C 0.31853(15) 0.82299(16) 0.18120(14) 0.0252(7) Uani 1 1 d . . .
H44A H 0.3613 0.8470 0.1729 0.030 Uiso 1 1 calc R . .
C45 C 0.31438(15) 0.74952(16) 0.17606(15) 0.0254(7) Uani 1 1 d . . .
H45A H 0.3545 0.7233 0.1637 0.030 Uiso 1 1 calc R . .
C46 C 0.25257(14) 0.71241(16) 0.18864(13) 0.0207(6) Uani 1 1 d . . .
C51 C 0.03781(18) 0.38940(17) 0.12186(16) 0.0351(8) Uani 1 1 d . . .
H51A H 0.0125 0.4114 0.1574 0.053 Uiso 1 1 calc R . .
H51B H 0.0534 0.3411 0.1354 0.053 Uiso 1 1 calc R . .
H51C H 0.0061 0.3864 0.0811 0.053 Uiso 1 1 calc R . .
C52 C 0.17581(18) 0.44510(17) 0.18473(16) 0.0358(8) Uani 1 1 d . . .
H52A H 0.2220 0.4659 0.1766 0.054 Uiso 1 1 calc R . .
H52B H 0.1824 0.3956 0.2004 0.054 Uiso 1 1 calc R . .
H52C H 0.1538 0.4735 0.2186 0.054 Uiso 1 1 calc R . .
C53 C 0.16309(17) 0.40375(16) 0.03660(15) 0.0324(7) Uani 1 1 d . . .
H53A H 0.2058 0.4314 0.0289 0.049 Uiso 1 1 calc R . .
H53B H 0.1311 0.4035 -0.0041 0.049 Uiso 1 1 calc R . .
H53C H 0.1764 0.3543 0.0487 0.049 Uiso 1 1 calc R . .
C54 C 0.08194(13) 0.53595(15) 0.08120(13) 0.0194(6) Uani 1 1 d . . .
C55 C 0.07379(14) 0.56284(14) 0.02012(13) 0.0182(6) Uani 1 1 d . . .
C56 C 0.06710(14) 0.59142(14) -0.03982(14) 0.0202(6) Uani 1 1 d . . .
C57 C -0.01519(16) 0.56347(16) -0.18399(14) 0.0279(7) Uani 1 1 d . . .
H57A H -0.0254 0.5246 -0.2161 0.042 Uiso 1 1 calc R . .
H57B H 0.0144 0.5998 -0.2037 0.042 Uiso 1 1 calc R . .
H57C H -0.0598 0.5854 -0.1726 0.042 Uiso 1 1 calc R . .
C58 C 0.11155(16) 0.48245(16) -0.14060(15) 0.0282(7) Uani 1 1 d . . .
H58A H 0.0956 0.4487 -0.1760 0.042 Uiso 1 1 calc R . .
H58B H 0.1384 0.4564 -0.1046 0.042 Uiso 1 1 calc R . .
H58C H 0.1420 0.5191 -0.1587 0.042 Uiso 1 1 calc R . .
C59 C -0.02555(17) 0.45757(17) -0.07163(16) 0.0305(7) Uani 1 1 d . . .
H59A H -0.0413 0.4230 -0.1064 0.046 Uiso 1 1 calc R . .
H59B H -0.0669 0.4812 -0.0548 0.046 Uiso 1 1 calc R . .
H59C H 0.0011 0.4323 -0.0350 0.046 Uiso 1 1 calc R . .
C121 C 0.20298(16) 0.86725(15) -0.03056(15) 0.0252(7) Uani 1 1 d . . .
H12A H 0.1535 0.8487 -0.0292 0.030 Uiso 1 1 calc R . .
C122 C 0.20788(19) 0.90698(18) -0.09691(17) 0.0373(8) Uani 1 1 d . . .
H12B H 0.1934 0.8747 -0.1339 0.056 Uiso 1 1 calc R . .
H12C H 0.2569 0.9227 -0.1008 0.056 Uiso 1 1 calc R . .
H12D H 0.1765 0.9489 -0.0983 0.056 Uiso 1 1 calc R . .
C123 C 0.21660(19) 0.92069(18) 0.02651(17) 0.0391(8) Uani 1 1 d . . .
H12E H 0.2177 0.8951 0.0692 0.059 Uiso 1 1 calc R . .
H12F H 0.1786 0.9566 0.0245 0.059 Uiso 1 1 calc R . .
H12G H 0.2623 0.9446 0.0225 0.059 Uiso 1 1 calc R . .
C161 C 0.26520(15) 0.60809(15) -0.08998(15) 0.0245(7) Uani 1 1 d . . .
H16A H 0.2171 0.6121 -0.1141 0.029 Uiso 1 1 calc R . .
C162 C 0.31846(18) 0.59091(18) -0.14153(16) 0.0342(8) Uani 1 1 d . . .
H16B H 0.3210 0.6314 -0.1723 0.051 Uiso 1 1 calc R . .
H16C H 0.3031 0.5478 -0.1665 0.051 Uiso 1 1 calc R . .
H16D H 0.3654 0.5826 -0.1187 0.051 Uiso 1 1 calc R . .
C163 C 0.26349(16) 0.54556(16) -0.04079(15) 0.0283(7) Uani 1 1 d . . .
H16E H 0.2263 0.5541 -0.0103 0.042 Uiso 1 1 calc R . .
H16F H 0.3096 0.5418 -0.0152 0.042 Uiso 1 1 calc R . .
H16G H 0.2535 0.5008 -0.0654 0.042 Uiso 1 1 calc R . .
C221 C 0.00726(15) 0.89826(15) -0.10093(14) 0.0238(7) Uani 1 1 d . . .
H22A H 0.0479 0.8654 -0.1078 0.029 Uiso 1 1 calc R . .
C222 C -0.00720(18) 0.94295(18) -0.16431(16) 0.0350(8) Uani 1 1 d . . .
H22B H -0.0218 0.9112 -0.2017 0.053 Uiso 1 1 calc R . .
H22C H 0.0360 0.9687 -0.1740 0.053 Uiso 1 1 calc R . .
H22D H -0.0451 0.9776 -0.1579 0.053 Uiso 1 1 calc R . .
C223 C 0.02925(17) 0.94761(17) -0.04214(16) 0.0330(8) Uani 1 1 d . . .
H22E H 0.0443 0.9185 -0.0030 0.050 Uiso 1 1 calc R . .
H22F H -0.0111 0.9777 -0.0321 0.050 Uiso 1 1 calc R . .
H22G H 0.0686 0.9783 -0.0537 0.050 Uiso 1 1 calc R . .
C261 C -0.11412(15) 0.65623(15) -0.06237(14) 0.0225(6) Uani 1 1 d . . .
H26A H -0.0687 0.6386 -0.0789 0.027 Uiso 1 1 calc R . .
C262 C -0.17522(15) 0.62562(17) -0.10807(16) 0.0284(7) Uani 1 1 d . . .
H26B H -0.1738 0.6462 -0.1528 0.043 Uiso 1 1 calc R . .
H26C H -0.2205 0.6378 -0.0902 0.043 Uiso 1 1 calc R . .
H26D H -0.1705 0.5733 -0.1105 0.043 Uiso 1 1 calc R . .
C263 C -0.11852(16) 0.62820(16) 0.00826(15) 0.0278(7) Uani 1 1 d . . .
H26E H -0.0783 0.6466 0.0369 0.042 Uiso 1 1 calc R . .
H26F H -0.1171 0.5756 0.0080 0.042 Uiso 1 1 calc R . .
H26G H -0.1630 0.6444 0.0254 0.042 Uiso 1 1 calc R . .
C321 C -0.06448(15) 0.85369(14) 0.15659(14) 0.0201(6) Uani 1 1 d . . .
H32A H -0.0153 0.8339 0.1570 0.024 Uiso 1 1 calc R . .
C322 C -0.07472(18) 0.90484(18) 0.09808(17) 0.0389(8) Uani 1 1 d . . .
H32B H -0.0726 0.8780 0.0564 0.058 Uiso 1 1 calc R . .
H32C H -0.0371 0.9412 0.1013 0.058 Uiso 1 1 calc R . .
H32D H -0.1210 0.9284 0.0987 0.058 Uiso 1 1 calc R . .
C323 C -0.07039(19) 0.89328(17) 0.22183(17) 0.0374(8) Uani 1 1 d . . .
H32E H -0.0398 0.9358 0.2231 0.056 Uiso 1 1 calc R . .
H32F H -0.0555 0.8615 0.2591 0.056 Uiso 1 1 calc R . .
H32G H -0.1197 0.9081 0.2254 0.056 Uiso 1 1 calc R . .
C361 C -0.13150(15) 0.59152(15) 0.20867(14) 0.0221(6) Uani 1 1 d . . .
H36A H -0.0807 0.5900 0.2267 0.027 Uiso 1 1 calc R . .
C362 C -0.14309(15) 0.53178(15) 0.15741(15) 0.0261(7) Uani 1 1 d . . .
H36B H -0.1291 0.4857 0.1780 0.039 Uiso 1 1 calc R . .
H36C H -0.1143 0.5411 0.1199 0.039 Uiso 1 1 calc R . .
H36D H -0.1933 0.5300 0.1414 0.039 Uiso 1 1 calc R . .
C363 C -0.17804(16) 0.57608(17) 0.26630(16) 0.0296(7) Uani 1 1 d . . .
H36E H -0.1620 0.5317 0.2889 0.044 Uiso 1 1 calc R . .
H36F H -0.2275 0.5706 0.2487 0.044 Uiso 1 1 calc R . .
H36G H -0.1743 0.6161 0.2980 0.044 Uiso 1 1 calc R . .
C421 C 0.13454(16) 0.87359(16) 0.22821(15) 0.0270(7) Uani 1 1 d . . .
H42A H 0.0926 0.8413 0.2313 0.032 Uiso 1 1 calc R . .
C422 C 0.11507(18) 0.92965(18) 0.17518(17) 0.0360(8) Uani 1 1 d . . .
H42B H 0.1050 0.9059 0.1320 0.054 Uiso 1 1 calc R . .
H42C H 0.1547 0.9631 0.1723 0.054 Uiso 1 1 calc R . .
H42D H 0.0730 0.9561 0.1869 0.054 Uiso 1 1 calc R . .
C423 C 0.15027(19) 0.90922(19) 0.29624(17) 0.0418(8) Uani 1 1 d . . .
H42E H 0.1650 0.8726 0.3294 0.063 Uiso 1 1 calc R . .
H42F H 0.1075 0.9335 0.3094 0.063 Uiso 1 1 calc R . .
H42G H 0.1884 0.9445 0.2935 0.063 Uiso 1 1 calc R . .
C461 C 0.25204(15) 0.63107(15) 0.18540(14) 0.0237(7) Uani 1 1 d . . .
H46A H 0.2059 0.6136 0.2005 0.028 Uiso 1 1 calc R . .
C462 C 0.31256(17) 0.59797(18) 0.23073(16) 0.0328(7) Uani 1 1 d . . .
H43B H 0.3100 0.6157 0.2763 0.049 Uiso 1 1 calc R . .
H43C H 0.3583 0.6116 0.2145 0.049 Uiso 1 1 calc R . .
H43D H 0.3080 0.5456 0.2303 0.049 Uiso 1 1 calc R . .
C463 C 0.25752(16) 0.60676(17) 0.11362(15) 0.0302(7) Uani 1 1 d . . .
H46E H 0.2176 0.6264 0.0854 0.045 Uiso 1 1 calc R . .
H46F H 0.2563 0.5542 0.1116 0.045 Uiso 1 1 calc R . .
H46G H 0.3022 0.6241 0.0978 0.045 Uiso 1 1 calc R . .
C62 C 0.0810(5) 0.8600(5) 0.6013(4) 0.049(3) Uani 0.551(9) 1 d PD A 1
C63 C 0.0503(4) 0.8009(4) 0.5684(3) 0.047(2) Uani 0.551(9) 1 d PD A 1
H63A H 0.0178 0.7724 0.5909 0.057 Uiso 0.551(9) 1 calc PR A 1
C64 C 0.0648(4) 0.7814(4) 0.5042(4) 0.064(3) Uani 0.551(9) 1 d PD A 1
H64A H 0.0426 0.7406 0.4835 0.077 Uiso 0.551(9) 1 calc PR A 1
C65 C 0.1113(5) 0.8217(5) 0.4713(5) 0.056(3) Uani 0.551(9) 1 d PD A 1
H65A H 0.1231 0.8076 0.4282 0.067 Uiso 0.551(9) 1 calc PR A 1
C66 C 0.1411(4) 0.8823(4) 0.5002(4) 0.050(2) Uani 0.551(9) 1 d PD A 1
H66A H 0.1705 0.9125 0.4760 0.061 Uiso 0.551(9) 1 calc PR A 1
C67 C 0.1278(3) 0.8988(4) 0.5654(3) 0.046(2) Uani 0.551(9) 1 d PD A 1
H67A H 0.1518 0.9385 0.5864 0.055 Uiso 0.551(9) 1 calc PR A 1
C61 C 0.0682(6) 0.8740(7) 0.6673(6) 0.070(3) Uani 0.551(9) 1 d PDU A 1
H61A H 0.0319 0.8410 0.6814 0.105 Uiso 0.551(9) 1 calc PR A 1
H61B H 0.0517 0.9236 0.6712 0.105 Uiso 0.551(9) 1 calc PR A 1
H61C H 0.1121 0.8674 0.6958 0.105 Uiso 0.551(9) 1 calc PR A 1
C72 C 0.0599(12) 0.8295(11) 0.4478(8) 0.135(7) Uani 0.449(9) 1 d PDU A 2
H72A H 0.0380 0.7820 0.4507 0.203 Uiso 0.449(9) 1 calc PR A 2
H72B H 0.0835 0.8330 0.4062 0.203 Uiso 0.449(9) 1 calc PR A 2
H72C H 0.0232 0.8666 0.4484 0.203 Uiso 0.449(9) 1 calc PR A 2
C71 C 0.1122(11) 0.8397(14) 0.5047(9) 0.131(7) Uani 0.449(9) 1 d PDU A 2
H71A H 0.1528 0.8078 0.4974 0.158 Uiso 0.449(9) 1 calc PR A 2
H71B H 0.1300 0.8896 0.5019 0.158 Uiso 0.449(9) 1 calc PR A 2
O1 O 0.0959(6) 0.8293(7) 0.5696(5) 0.106(4) Uani 0.449(9) 1 d PDU A 2
C73 C 0.0540(11) 0.8840(9) 0.5889(10) 0.123(7) Uani 0.449(9) 1 d PDU A 2
H73A H 0.0152 0.8898 0.5534 0.148 Uiso 0.449(9) 1 calc PR A 2
H73B H 0.0829 0.9283 0.5888 0.148 Uiso 0.449(9) 1 calc PR A 2
C74 C 0.0207(16) 0.8822(10) 0.6530(11) 0.155(11) Uani 0.449(9) 1 d PDU A 2
H74A H -0.0122 0.8416 0.6532 0.232 Uiso 0.449(9) 1 calc PR A 2
H74B H -0.0053 0.9270 0.6587 0.232 Uiso 0.449(9) 1 calc PR A 2
H74C H 0.0576 0.8768 0.6896 0.232 Uiso 0.449(9) 1 calc PR A 2

loop_
_atom_site_aniso_label
_atom_site_aniso_U_11
_atom_site_aniso_U_22
_atom_site_aniso_U_33
_atom_site_aniso_U_23
_atom_site_aniso_U_13
_atom_site_aniso_U_12
Al1 0.0173(4) 0.0184(4) 0.0153(4) 0.0004(3) 0.0034(3) -0.0001(3)
Al2 0.0163(4) 0.0196(4) 0.0149(4) -0.0001(3) 0.0020(3) 0.0011(3)
Si1 0.0282(4) 0.0226(4) 0.0215(4) 0.0038(3) 0.0060(3) 0.0064(3)
Si2 0.0265(4) 0.0196(4) 0.0189(4) -0.0025(3) 0.0027(3) -0.0008(3)
S1 0.0242(4) 0.0204(3) 0.0157(3) -0.0005(3) 0.0041(3) -0.0018(3)
S2 0.0222(4) 0.0205(4) 0.0190(4) 0.0003(3) 0.0070(3) 0.0003(3)
N1 0.0200(13) 0.0182(12) 0.0158(13) -0.0027(9) 0.0042(10) 0.0006(9)
N2 0.0188(13) 0.0203(13) 0.0145(13) -0.0014(9) 0.0034(10) 0.0000(9)
N3 0.0178(13) 0.0183(12) 0.0157(13) 0.0012(9) 0.0015(9) 0.0002(9)
N4 0.0176(13) 0.0232(13) 0.0175(13) 0.0007(10) 0.0013(9) 0.0014(10)
C1 0.0279(17) 0.0273(16) 0.0170(15) 0.0037(12) 0.0021(12) 0.0012(13)
C2 0.0233(16) 0.0148(14) 0.0196(16) 0.0018(11) 0.0049(12) -0.0001(11)
C3 0.0275(17) 0.0222(15) 0.0125(14) -0.0040(12) 0.0035(12) -0.0044(12)
C4 0.0231(16) 0.0163(15) 0.0208(17) 0.0007(12) 0.0069(12) -0.0013(11)
C5 0.0287(17) 0.0305(17) 0.0189(16) -0.0014(13) 0.0082(13) -0.0033(13)
C6 0.0266(17) 0.0311(17) 0.0198(16) 0.0037(13) 0.0064(13) 0.0061(13)
C7 0.0218(16) 0.0163(15) 0.0170(16) 0.0022(11) 0.0050(12) -0.0007(11)
C8 0.0249(17) 0.0216(16) 0.0172(15) -0.0001(12) 0.0013(12) 0.0016(12)
C9 0.0225(16) 0.0180(15) 0.0158(15) -0.0007(11) 0.0020(12) 0.0000(11)
C10 0.0248(16) 0.0351(18) 0.0179(15) 0.0014(13) -0.0001(12) -0.0055(13)
C11 0.0178(15) 0.0286(17) 0.0155(15) -0.0004(12) 0.0059(12) -0.0046(12)
C12 0.0230(16) 0.0281(17) 0.0186(16) -0.0008(13) 0.0067(12) -0.0057(12)
C13 0.0274(19) 0.0355(19) 0.0293(18) -0.0069(14) 0.0055(14) -0.0104(14)
C14 0.0186(16) 0.047(2) 0.0317(19) -0.0039(15) 0.0018(13) -0.0079(14)
C15 0.0205(17) 0.0360(19) 0.0307(18) -0.0015(14) 0.0053(13) 0.0006(13)
C16 0.0195(16) 0.0294(17) 0.0215(16) 0.0006(13) 0.0066(12) -0.0005(12)
C21 0.0205(15) 0.0224(16) 0.0114(14) 0.0011(12) 0.0015(11) 0.0038(12)
C22 0.0246(16) 0.0244(17) 0.0143(15) -0.0013(12) -0.0007(12) 0.0058(12)
C23 0.0248(16) 0.0239(16) 0.0192(16) -0.0004(12) 0.0001(12) 0.0055(13)
C24 0.0196(16) 0.0333(18) 0.0215(16) -0.0020(13) 0.0012(12) 0.0091(13)
C25 0.0178(16) 0.0317(18) 0.0186(15) -0.0011(13) 0.0018(12) 0.0019(12)
C26 0.0219(16) 0.0240(16) 0.0131(14) -0.0008(12) -0.0014(11) 0.0010(12)
C31 0.0168(15) 0.0231(16) 0.0157(15) -0.0021(12) 0.0023(11) 0.0049(12)
C32 0.0214(16) 0.0239(16) 0.0155(15) -0.0013(12) 0.0045(12) 0.0001(12)
C33 0.0259(17) 0.0246(17) 0.0191(16) 0.0043(12) 0.0020(13) 0.0073(12)
C34 0.0190(16) 0.0322(18) 0.0237(17) 0.0040(13) 0.0007(12) 0.0025(13)
C35 0.0204(16) 0.0250(16) 0.0226(16) -0.0014(12) 0.0055(12) -0.0023(12)
C36 0.0213(16) 0.0192(15) 0.0173(15) -0.0009(12) 0.0070(12) 0.0019(12)
C41 0.0181(15) 0.0240(16) 0.0141(14) 0.0018(11) -0.0029(11) -0.0041(12)
C42 0.0188(15) 0.0262(17) 0.0191(15) -0.0016(12) 0.0011(12) 0.0018(12)
C43 0.0273(18) 0.0227(16) 0.0266(17) 0.0015(13) -0.0004(13) -0.0035(12)
C44 0.0172(16) 0.0340(19) 0.0242(17) 0.0018(13) -0.0001(12) -0.0073(13)
C45 0.0178(16) 0.0366(19) 0.0216(16) -0.0004(13) 0.0010(12) 0.0004(13)
C46 0.0175(15) 0.0296(17) 0.0148(15) -0.0028(12) -0.0004(11) -0.0020(12)
C51 0.045(2) 0.0279(18) 0.0338(18) 0.0077(14) 0.0112(15) 0.0070(14)
C52 0.044(2) 0.0320(19) 0.0308(18) 0.0077(14) 0.0025(15) 0.0130(15)
C53 0.044(2) 0.0266(17) 0.0272(17) 0.0069(14) 0.0091(14) 0.0107(14)
C54 0.0159(15) 0.0229(15) 0.0201(17) -0.0016(12) 0.0053(12) 0.0004(11)
C55 0.0179(15) 0.0160(14) 0.0214(17) -0.0024(12) 0.0064(11) -0.0003(11)
C56 0.0177(15) 0.0231(15) 0.0200(16) 0.0015(13) 0.0035(11) 0.0039(11)
C57 0.0325(17) 0.0279(17) 0.0233(16) -0.0078(13) 0.0027(13) -0.0035(13)
C58 0.0342(18) 0.0265(17) 0.0237(16) -0.0027(13) 0.0016(13) 0.0004(13)
C59 0.0353(18) 0.0291(18) 0.0275(17) -0.0045(14) 0.0046(14) -0.0047(13)
C121 0.0289(17) 0.0238(16) 0.0235(16) -0.0034(13) 0.0067(13) -0.0030(12)
C122 0.051(2) 0.0298(19) 0.0332(19) 0.0058(15) 0.0173(16) 0.0041(15)
C123 0.046(2) 0.037(2) 0.034(2) -0.0128(16) -0.0030(16) 0.0006(15)
C161 0.0205(16) 0.0264(17) 0.0273(17) -0.0017(13) 0.0065(13) 0.0038(12)
C162 0.038(2) 0.0345(18) 0.0317(19) -0.0029(15) 0.0155(15) 0.0042(14)
C163 0.0270(17) 0.0265(17) 0.0316(18) -0.0033(13) 0.0046(13) 0.0023(13)
C221 0.0223(16) 0.0230(16) 0.0266(17) 0.0012(13) 0.0060(12) 0.0021(12)
C222 0.039(2) 0.0358(19) 0.0304(18) 0.0075(15) 0.0048(15) -0.0031(15)
C223 0.0334(19) 0.0303(19) 0.0351(19) -0.0081(14) 0.0011(14) -0.0034(14)
C261 0.0202(16) 0.0260(16) 0.0210(16) 0.0024(13) 0.0003(12) 0.0009(12)
C262 0.0214(17) 0.0326(18) 0.0314(18) 0.0007(14) 0.0031(13) -0.0046(13)
C263 0.0312(18) 0.0306(17) 0.0221(17) 0.0037(13) 0.0051(13) 0.0027(13)
C321 0.0229(16) 0.0219(16) 0.0155(15) 0.0001(12) 0.0026(12) 0.0030(12)
C322 0.039(2) 0.039(2) 0.038(2) 0.0134(16) -0.0029(15) -0.0137(16)
C323 0.049(2) 0.0316(18) 0.033(2) -0.0061(15) 0.0151(16) -0.0067(15)
C361 0.0192(15) 0.0260(16) 0.0217(16) 0.0037(12) 0.0047(12) -0.0006(12)
C362 0.0216(16) 0.0282(17) 0.0285(17) -0.0012(13) 0.0017(13) -0.0018(12)
C363 0.0271(17) 0.0334(18) 0.0290(17) 0.0058(14) 0.0074(13) 0.0026(13)
C421 0.0254(17) 0.0275(17) 0.0281(17) 0.0019(13) 0.0026(13) -0.0018(13)
C422 0.0294(18) 0.035(2) 0.043(2) 0.0093(16) 0.0011(15) 0.0007(14)
C423 0.041(2) 0.046(2) 0.038(2) -0.0078(16) 0.0019(16) 0.0142(16)
C461 0.0206(16) 0.0246(17) 0.0260(17) -0.0026(12) 0.0016(12) 0.0023(12)
C462 0.0294(18) 0.0349(18) 0.0328(19) -0.0003(15) -0.0058(14) 0.0038(14)
C463 0.0312(18) 0.0321(18) 0.0277(18) -0.0060(14) 0.0046(14) 0.0003(14)
C62 0.051(6) 0.050(7) 0.045(6) 0.002(4) -0.005(4) -0.003(5)
C63 0.045(5) 0.052(5) 0.048(5) -0.004(3) 0.025(4) -0.009(4)
C64 0.069(6) 0.054(5) 0.068(6) -0.016(4) 0.008(4) -0.028(4)
C65 0.055(6) 0.077(7) 0.038(6) -0.014(5) 0.023(5) 0.002(5)
C66 0.051(5) 0.048(5) 0.054(5) -0.003(4) 0.014(4) 0.002(3)
C67 0.052(4) 0.032(4) 0.052(5) 0.001(3) -0.004(3) -0.007(3)
C61 0.104(8) 0.048(5) 0.062(6) 0.031(4) 0.031(6) 0.003(6)
C72 0.152(17) 0.166(17) 0.095(9) -0.061(12) 0.054(10) -0.072(14)
C71 0.179(19) 0.122(16) 0.093(10) 0.033(11) 0.014(9) -0.001(14)
O1 0.089(8) 0.120(10) 0.109(8) 0.039(7) 0.013(6) 0.043(7)
C73 0.127(15) 0.107(12) 0.147(14) 0.068(10) 0.078(12) 0.014(10)
C74 0.29(3) 0.065(11) 0.130(17) -0.021(10) 0.131(18) -0.073(15)

loop_
_atom_type_symbol
_atom_type_description
_atom_type_scat_dispersion_real
_atom_type_scat_dispersion_imag
_atom_type_scat_source
C C 0.0181 0.0091 'International Tables Vol C Tables 4.2.6.8 and 6.1.1.4'
H H 0.0000 0.0000 'International Tables Vol C Tables 4.2.6.8 and 6.1.1.4'
N N 0.0311 0.0180 'International Tables Vol C Tables 4.2.6.8 and 6.1.1.4'
Al Al 0.2130 0.2455 'International Tables Vol C Tables 4.2.6.8 and 6.1.1.4'
Si Si 0.2541 0.3302 'International Tables Vol C Tables 4.2.6.8 and 6.1.1.4'
S S 0.3331 0.5567 'International Tables Vol C Tables 4.2.6.8 and 6.1.1.4'
O O 0.0492 0.0322 'International Tables Vol C Tables 4.2.6.8 and 6.1.1.4'

loop_
_geom_angle_atom_site_label_1
_geom_angle_atom_site_label_2
_geom_angle_atom_site_label_3
_geom_angle
N1 Al1 N2 95.19(10)
N1 Al1 C56 108.37(11)
N2 Al1 C56 112.87(11)
N1 Al1 S1 107.58(8)
N2 Al1 S1 114.06(8)
C56 Al1 S1 116.32(9)
N4 Al2 N3 95.50(10)
N4 Al2 S1 105.72(8)
N3 Al2 S1 122.94(8)
N4 Al2 S2 117.00(8)
N3 Al2 S2 94.66(7)
S1 Al2 S2 119.20(4)
C54 Si1 C52 114.20(13)
C54 Si1 C53 110.93(13)
C52 Si1 C53 110.66(15)
C54 Si1 C51 105.98(13)
C52 Si1 C51 106.25(15)
C53 Si1 C51 108.45(15)
C57 Si2 C58 102.42(14)
C57 Si2 C59 107.89(14)
C58 Si2 C59 110.13(14)
C57 Si2 C56 118.54(13)
C58 Si2 C56 107.39(13)
C59 Si2 C56 110.08(13)
Al2 S1 Al1 122.57(4)
C54 S2 Al2 107.35(9)
C2 N1 C21 114.8(2)
C2 N1 Al1 117.96(18)
C21 N1 Al1 127.19(17)
C4 N2 C11 117.1(2)
C4 N2 Al1 118.55(18)
C11 N2 Al1 123.70(17)
C7 N3 C31 117.1(2)
C7 N3 Al2 119.56(18)
C31 N3 Al2 122.84(17)
C9 N4 C41 115.3(2)
C9 N4 Al2 119.65(18)
C41 N4 Al2 124.99(18)
N1 C2 C3 122.7(3)
N1 C2 C1 120.0(2)
C3 C2 C1 117.2(2)
C2 C3 C4 127.2(3)
N2 C4 C3 122.8(2)
N2 C4 C5 122.1(2)
C3 C4 C5 115.1(2)
N3 C7 C8 123.6(2)
N3 C7 C6 121.9(2)
C8 C7 C6 114.4(2)
C9 C8 C7 127.8(3)
N4 C9 C8 122.6(2)
N4 C9 C10 119.0(2)
C8 C9 C10 118.3(2)
C12 C11 C16 121.8(3)
C12 C11 N2 118.8(2)
C16 C11 N2 119.3(2)
C13 C12 C11 117.5(3)
C13 C12 C121 120.6(3)
C11 C12 C121 121.8(3)
C14 C13 C12 121.8(3)
C13 C14 C15 120.0(3)
C14 C15 C16 121.4(3)
C15 C16 C11 117.4(3)
C15 C16 C161 118.7(3)
C11 C16 C161 123.9(3)
C26 C21 C22 121.0(2)
C26 C21 N1 121.1(2)
C22 C21 N1 117.8(2)
C23 C22 C21 118.1(3)
C23 C22 C221 118.2(2)
C21 C22 C221 123.6(2)
C24 C23 C22 121.0(3)
C23 C24 C25 120.3(3)
C24 C25 C26 121.2(3)
C25 C26 C21 118.3(3)
C25 C26 C261 119.0(3)
C21 C26 C261 122.7(2)
C36 C31 C32 121.9(2)
C36 C31 N3 120.4(2)
C32 C31 N3 117.7(2)
C33 C32 C31 117.9(3)
C33 C32 C321 119.9(2)
C31 C32 C321 122.0(2)
C34 C33 C32 121.3(3)
C35 C34 C33 119.6(3)
C34 C35 C36 122.0(3)
C35 C36 C31 117.2(3)
C35 C36 C361 117.2(2)
C31 C36 C361 125.6(3)
C42 C41 C46 121.4(2)
C42 C41 N4 117.8(2)
C46 C41 N4 120.8(2)
C41 C42 C43 118.3(2)
C41 C42 C421 123.4(2)
C43 C42 C421 118.3(3)
C44 C43 C42 120.7(3)
C45 C44 C43 120.1(3)
C44 C45 C46 121.5(3)
C45 C46 C41 117.9(3)
C45 C46 C461 119.3(3)
C41 C46 C461 122.8(2)
C55 C54 S2 118.9(2)
C55 C54 Si1 127.0(2)
S2 C54 Si1 110.94(14)
C56 C55 C54 178.0(3)
C55 C56 Si2 113.7(2)
C55 C56 Al1 112.0(2)
Si2 C56 Al1 133.47(15)
C12 C121 C123 113.5(3)
C12 C121 C122 110.4(2)
C123 C121 C122 108.8(3)
C16 C161 C163 112.3(2)
C16 C161 C162 111.7(2)
C163 C161 C162 109.0(2)
C22 C221 C222 112.6(2)
C22 C221 C223 110.4(2)
C222 C221 C223 109.8(2)
C26 C261 C263 111.7(2)
C26 C261 C262 111.5(2)
C263 C261 C262 109.9(2)
C322 C321 C323 110.7(3)
C322 C321 C32 113.2(2)
C323 C321 C32 110.1(2)
C362 C361 C36 112.4(2)
C362 C361 C363 108.3(2)
C36 C361 C363 111.8(2)
C422 C421 C42 111.4(3)
C422 C421 C423 110.5(3)
C42 C421 C423 111.3(3)
C46 C461 C463 109.7(2)
C46 C461 C462 111.9(2)
C463 C461 C462 110.0(2)
C67 C62 C63 115.2(8)
C67 C62 C61 124.2(8)
C63 C62 C61 120.4(9)
C62 C63 C64 123.0(7)
C65 C64 C63 119.2(7)
C64 C65 C66 120.4(8)
C65 C66 C67 119.0(7)
C62 C67 C66 123.0(6)
O1 C71 C72 122.3(15)
C73 O1 C71 109.9(14)
O1 C73 C74 121.7(14)

loop_
_geom_bond_atom_site_label_1
_geom_bond_atom_site_label_2
_geom_bond_distance
Al1 N1 1.914(2)
Al1 N2 1.940(2)
Al1 C56 1.990(3)
Al1 S1 2.2298(11)
Al2 N4 1.898(2)
Al2 N3 1.962(2)
Al2 S1 2.2188(11)
Al2 S2 2.2270(11)
Si1 C54 1.860(3)
Si1 C52 1.866(3)
Si1 C53 1.867(3)
Si1 C51 1.880(3)
Si2 C57 1.862(3)
Si2 C58 1.870(3)
Si2 C59 1.871(3)
Si2 C56 1.894(3)
S2 C54 1.809(3)
N1 C2 1.346(4)
N1 C21 1.460(4)
N2 C4 1.340(4)
N2 C11 1.465(4)
N3 C7 1.329(3)
N3 C31 1.467(4)
N4 C9 1.365(4)
N4 C41 1.456(4)
C1 C2 1.503(4)
C2 C3 1.394(4)
C3 C4 1.401(4)
C4 C5 1.509(4)
C6 C7 1.521(4)
C7 C8 1.410(4)
C8 C9 1.366(4)
C9 C10 1.507(4)
C11 C12 1.401(4)
C11 C16 1.406(4)
C12 C13 1.397(4)
C12 C121 1.522(4)
C13 C14 1.365(5)
C14 C15 1.375(4)
C15 C16 1.401(4)
C16 C161 1.519(4)
C21 C26 1.403(4)
C21 C22 1.414(4)
C22 C23 1.399(4)
C22 C221 1.517(4)
C23 C24 1.378(4)
C24 C25 1.381(4)
C25 C26 1.394(4)
C26 C261 1.513(4)
C31 C36 1.401(4)
C31 C32 1.409(4)
C32 C33 1.392(4)
C32 C321 1.532(4)
C33 C34 1.382(4)
C34 C35 1.377(4)
C35 C36 1.399(4)
C36 C361 1.525(4)
C41 C42 1.400(4)
C41 C46 1.405(4)
C42 C43 1.402(4)
C42 C421 1.519(4)
C43 C44 1.383(4)
C44 C45 1.374(4)
C45 C46 1.397(4)
C46 C461 1.516(4)
C54 C55 1.325(4)
C55 C56 1.316(4)
C121 C123 1.527(4)
C121 C122 1.536(4)
C161 C163 1.530(4)
C161 C162 1.533(4)
C221 C222 1.530(4)
C221 C223 1.530(4)
C261 C263 1.523(4)
C261 C262 1.531(4)
C321 C322 1.516(4)
C321 C323 1.517(4)
C361 C362 1.522(4)
C361 C363 1.535(4)
C421 C422 1.518(4)
C421 C423 1.530(5)
C461 C463 1.525(4)
C461 C462 1.537(4)
C62 C67 1.387(10)
C62 C63 1.388(10)
C62 C61 1.394(15)
C63 C64 1.389(9)
C64 C65 1.365(10)
C65 C66 1.371(10)
C66 C67 1.389(9)
C72 C71 1.47(2)
C71 O1 1.379(16)
O1 C73 1.364(15)
C73 C74 1.478(19)
